data_7122427
loop_
_publ_author_name
'Gotthelf, Garret'
'Stuber, Matthew A.'
'Kornienko, Anna Y.'
'Emge, Thomas J.'
'Brennan, John G.'

_publ_section_title
;
 Organosoluble tetravalent actinide di- and trifluorides.
;
_journal_issue 85
_journal_name_full 'Chemical communications (Cambridge, England)'
_journal_page_first 12018
_journal_page_last 12020
_journal_paper_doi 10.1039/c8cc05501g
_journal_volume 54
_journal_year 2018
_chemical_formula_moiety
; 
 C20 H20 F2 I2 N4 U, 2(C5 H5 N) 
;
_chemical_formula_sum 'C30 H30 F2 I2 N6 U'
_chemical_formula_weight 1004.43
_space_group_crystal_system monoclinic
_space_group_IT_number 14
_space_group_name_Hall '-P 2ybc'
_space_group_name_H-M_alt 'P 1 21/c 1'
_symmetry_space_group_name_Hall '-P 2ybc'
_symmetry_space_group_name_H-M 'P 1 21/c 1'
_atom_sites_solution_hydrogens geom
_audit_creation_method SHELXL-2016/6
_audit_update_record
;
2018-07-08 deposited with the CCDC.
2018-10-02 downloaded from the CCDC.
;
_cell_angle_alpha 90
_cell_angle_beta 117.859(3)
_cell_angle_gamma 90
_cell_formula_units_Z 4
_cell_length_a 9.809(2)
_cell_length_b 38.747(9)
_cell_length_c 9.755(2)
_cell_measurement_reflns_used 9920
_cell_measurement_temperature 120(2)
_cell_measurement_theta_max 28.27
_cell_measurement_theta_min 2.36
_cell_volume 3277.9(12)
_computing_cell_refinement 'Bruker SAINT'
_computing_data_collection 'Bruker SMART'
_computing_data_reduction 'Bruker SAINT'
_computing_molecular_graphics 'Bruker SHELXTL'
_computing_publication_material SHELXL-2014/7
_computing_structure_refinement 'SHELXL-2016/6 (Sheldrick, 2016)'
_computing_structure_solution 'SHELXL-2014/7 (Sheldrick, 2014)'
_diffrn_ambient_temperature 120(2)
_diffrn_measured_fraction_theta_full 0.999
_diffrn_measured_fraction_theta_max 0.987
_diffrn_measurement_device_type 'Bruker APEX'
_diffrn_measurement_method '\w scans'
_diffrn_radiation_type MoK\a
_diffrn_radiation_wavelength 0.71073
_diffrn_reflns_av_R_equivalents 0.0414
_diffrn_reflns_av_unetI/netI 0.0421
_diffrn_reflns_Laue_measured_fraction_full 0.999
_diffrn_reflns_Laue_measured_fraction_max 0.987
_diffrn_reflns_limit_h_max 12
_diffrn_reflns_limit_h_min -12
_diffrn_reflns_limit_k_max 47
_diffrn_reflns_limit_k_min -50
_diffrn_reflns_limit_l_max 12
_diffrn_reflns_limit_l_min -12
_diffrn_reflns_number 26307
_diffrn_reflns_point_group_measured_fraction_full 0.999
_diffrn_reflns_point_group_measured_fraction_max 0.987
_diffrn_reflns_theta_full 25.242
_diffrn_reflns_theta_max 27.484
_diffrn_reflns_theta_min 2.102
_diffrn_source 'sealed tube'
_exptl_absorpt_coefficient_mu 6.876
_exptl_absorpt_correction_T_max 0.5075
_exptl_absorpt_correction_T_min 0.1599
_exptl_absorpt_correction_type numerical
_exptl_absorpt_process_details 'Bruker SAINT (SADABS)'
_exptl_crystal_colour light_blue
_exptl_crystal_density_diffrn 2.036
_exptl_crystal_description plate
_exptl_crystal_F_000 1872
_exptl_crystal_size_max 0.200
_exptl_crystal_size_mid 0.160
_exptl_crystal_size_min 0.060
_refine_diff_density_max 1.732
_refine_diff_density_min -2.017
_refine_diff_density_rms 0.217
_refine_ls_extinction_coef 0.00016(5)
_refine_ls_extinction_expression Fc^*^=kFc[1+0.001xFc^2^\l^3^/sin(2\q)]^-1/4^
_refine_ls_extinction_method 'SHELXL-2016/6 (Sheldrick 2016)'
_refine_ls_goodness_of_fit_ref 1.215
_refine_ls_hydrogen_treatment constr
_refine_ls_matrix_type full
_refine_ls_number_parameters 372
_refine_ls_number_reflns 7447
_refine_ls_number_restraints 0
_refine_ls_restrained_S_all 1.215
_refine_ls_R_factor_all 0.0675
_refine_ls_R_factor_gt 0.0586
_refine_ls_shift/su_max 0.001
_refine_ls_shift/su_mean 0.000
_refine_ls_structure_factor_coef Fsqd
_refine_ls_weighting_details 'w=1/[\s^2^(Fo^2^)+98.0000P] where P=(Fo^2^+2Fc^2^)/3'
_refine_ls_weighting_scheme calc
_refine_ls_wR_factor_gt 0.1280
_refine_ls_wR_factor_ref 0.1360
_reflns_Friedel_coverage 0.000
_reflns_number_gt 6783
_reflns_number_total 7447
_reflns_threshold_expression 'I > 2\s(I)'
_cod_data_source_file c8cc05501g2.cif
_cod_data_source_block ui2f2bm_0m
_cod_depositor_comments 'Adding full bibliography for 7122426--7122427.cif.'
_cod_original_cell_volume 3277.5(13)
_cod_database_code 7122427
_shelx_shelxl_version_number 2016/6
_shelx_space_group_comment
; 
The symmetry employed for this shelxl refinement is uniquely defined 
by the following loop, which should always be used as a source of 
symmetry information in preference to the above space-group names. 
They are only intended as comments. 
;
_shelx_estimated_absorpt_t_min 0.340
_shelx_estimated_absorpt_t_max 0.683
_exptl_absorpt_special_details
; 
 C20 H20 F2 I2 N4 U, 2(C5 H5 N) 
;

loop_
_space_group_symop_operation_xyz
'x, y, z'
'-x, y+1/2, -z+1/2'
'-x, -y, -z'
'x, -y-1/2, z-1/2'

loop_
_atom_site_label
_atom_site_type_symbol
_atom_site_fract_x
_atom_site_fract_y
_atom_site_fract_z
_atom_site_U_iso_or_equiv
_atom_site_adp_type
_atom_site_occupancy
_atom_site_site_symmetry_order
_atom_site_calc_flag
_atom_site_refinement_flags_posn
_atom_site_refinement_flags_adp
U1 U 0.30288(5) 0.37802(2) 0.66776(5) 0.01992(12) Uani 1 1 d . .
I1 I 0.13501(11) 0.33617(2) 0.81989(10) 0.0282(2) Uani 1 1 d . .
I2 I 0.38624(10) 0.44785(2) 0.55967(10) 0.02408(19) Uani 1 1 d . .
F1 F 0.1301(8) 0.36541(18) 0.4451(8) 0.0248(15) Uani 1 1 d . .
F2 F 0.5225(9) 0.3691(2) 0.8471(9) 0.0302(18) Uani 1 1 d . .
N1 N 0.3419(13) 0.3114(3) 0.6408(13) 0.026(2) Uani 1 1 d . .
N2 N 0.4590(13) 0.3631(3) 0.5189(14) 0.027(2) Uani 1 1 d . .
N3 N 0.3522(13) 0.4183(3) 0.9133(13) 0.025(2) Uani 1 1 d . .
N4 N 0.0505(13) 0.4180(3) 0.5963(13) 0.023(2) Uani 1 1 d . .
C1 C 0.2614(16) 0.2945(3) 0.5053(16) 0.026(3) Uani 1 1 d . .
H1 H 0.182558 0.306720 0.420998 0.032 Uiso 1 1 calc R U
C2 C 0.2876(18) 0.2608(4) 0.4833(19) 0.035(3) Uani 1 1 d . .
H2 H 0.228239 0.249509 0.386825 0.042 Uiso 1 1 calc R U
C3 C 0.4064(18) 0.2434(3) 0.6098(17) 0.032(3) Uani 1 1 d . .
H3 H 0.429116 0.220079 0.598908 0.038 Uiso 1 1 calc R U
C4 C 0.4882(19) 0.2599(3) 0.7466(18) 0.035(3) Uani 1 1 d . .
H4 H 0.569069 0.248290 0.831556 0.041 Uiso 1 1 calc R U
C5 C 0.4524(16) 0.2938(3) 0.7610(15) 0.026(3) Uani 1 1 d . .
H5 H 0.507191 0.305009 0.858290 0.031 Uiso 1 1 calc R U
C6 C 0.3902(16) 0.3634(4) 0.3638(17) 0.029(3) Uani 1 1 d . .
H6 H 0.291503 0.373860 0.309006 0.035 Uiso 1 1 calc R U
C7 C 0.4590(17) 0.3490(4) 0.2796(17) 0.036(3) Uani 1 1 d . .
H7 H 0.406415 0.349281 0.169503 0.043 Uiso 1 1 calc R U
C8 C 0.6016(17) 0.3344(3) 0.356(2) 0.035(3) Uani 1 1 d . .
H8 H 0.649721 0.324365 0.300951 0.042 Uiso 1 1 calc R U
C9 C 0.6742(19) 0.3347(4) 0.516(2) 0.040(4) Uani 1 1 d . .
H9 H 0.773426 0.324609 0.572905 0.048 Uiso 1 1 calc R U
C10 C 0.6022(16) 0.3495(3) 0.5932(17) 0.028(3) Uani 1 1 d . .
H10 H 0.655463 0.350303 0.703296 0.033 Uiso 1 1 calc R U
C11 C 0.4832(15) 0.4365(3) 0.9787(16) 0.027(3) Uani 1 1 d . .
H11 H 0.553481 0.434148 0.937600 0.033 Uiso 1 1 calc R U
C12 C 0.5217(16) 0.4585(4) 1.1025(16) 0.030(3) Uani 1 1 d . .
H12 H 0.617262 0.470462 1.146789 0.036 Uiso 1 1 calc R U
C13 C 0.4179(15) 0.4628(4) 1.1616(16) 0.031(3) Uani 1 1 d . .
H13 H 0.439361 0.478352 1.244410 0.037 Uiso 1 1 calc R U
C14 C 0.2837(16) 0.4439(4) 1.0970(16) 0.031(3) Uani 1 1 d . .
H14 H 0.212425 0.445499 1.137147 0.037 Uiso 1 1 calc R U
C15 C 0.2543(14) 0.4227(3) 0.9732(15) 0.023(3) Uani 1 1 d . .
H15 H 0.159379 0.410514 0.927141 0.028 Uiso 1 1 calc R U
C16 C 0.0505(15) 0.4516(3) 0.6296(16) 0.024(3) Uani 1 1 d . .
H16 H 0.147796 0.462389 0.687721 0.029 Uiso 1 1 calc R U
C17 C -0.0787(17) 0.4717(3) 0.5864(16) 0.028(3) Uani 1 1 d . .
H17 H -0.071265 0.495527 0.611149 0.033 Uiso 1 1 calc R U
C18 C -0.2202(16) 0.4555(4) 0.5051(15) 0.025(3) Uani 1 1 d . .
H18 H -0.312825 0.468159 0.474344 0.030 Uiso 1 1 calc R U
C19 C -0.2265(15) 0.4209(3) 0.4689(16) 0.026(3) Uani 1 1 d . .
H19 H -0.322534 0.409385 0.413513 0.032 Uiso 1 1 calc R U
C20 C -0.0903(15) 0.4036(3) 0.5152(16) 0.025(3) Uani 1 1 d . .
H20 H -0.095206 0.379933 0.488400 0.030 Uiso 1 1 calc R U
N5 N 0.7659(18) 0.2903(3) 1.1696(19) 0.047(4) Uani 1 1 d . .
C21 C 0.820(2) 0.2583(4) 1.161(2) 0.044(4) Uani 1 1 d . .
H21 H 0.785607 0.239082 1.196735 0.053 Uiso 1 1 calc R U
C22 C 0.9188(19) 0.2528(4) 1.1045(19) 0.040(4) Uani 1 1 d . .
H22 H 0.953767 0.230131 1.100680 0.048 Uiso 1 1 calc R U
C23 C 0.969(2) 0.2806(4) 1.052(2) 0.044(4) Uani 1 1 d . .
H23 H 1.036149 0.277208 1.007026 0.052 Uiso 1 1 calc R U
C24 C 0.922(2) 0.3132(5) 1.064(2) 0.050(4) Uani 1 1 d . .
H24 H 0.957646 0.332858 1.032193 0.060 Uiso 1 1 calc R U
C25 C 0.822(2) 0.3162(5) 1.126(3) 0.056(5) Uani 1 1 d . .
H25 H 0.790846 0.338844 1.136691 0.067 Uiso 1 1 calc R U
N6 N -0.1157(19) 0.4020(4) -0.0096(19) 0.054(4) Uani 1 1 d . .
C26 C -0.0677(18) 0.4116(5) 0.139(2) 0.050(5) Uani 1 1 d . .
H26 H -0.031192 0.394447 0.217437 0.060 Uiso 1 1 calc R U
C27 C -0.0703(18) 0.4451(5) 0.1776(19) 0.046(4) Uani 1 1 d . .
H27 H -0.038380 0.450807 0.282979 0.055 Uiso 1 1 calc R U
C28 C -0.117(2) 0.4707(4) 0.070(2) 0.042(4) Uani 1 1 d . .
H28 H -0.117725 0.494151 0.098115 0.051 Uiso 1 1 calc R U
C29 C -0.1654(18) 0.4612(4) -0.084(2) 0.040(4) Uani 1 1 d . .
H29 H -0.196766 0.478170 -0.163323 0.048 Uiso 1 1 calc R U
C30 C -0.1663(19) 0.4280(5) -0.1179(18) 0.039(4) Uani 1 1 d . .
H30 H -0.204403 0.421821 -0.223698 0.047 Uiso 1 1 calc R U

loop_
_atom_site_aniso_label
_atom_site_aniso_U_11
_atom_site_aniso_U_22
_atom_site_aniso_U_33
_atom_site_aniso_U_23
_atom_site_aniso_U_13
_atom_site_aniso_U_12
U1 0.0211(2) 0.0177(2) 0.0205(2) -0.00003(18) 0.00929(16) 0.00088(18)
I1 0.0344(5) 0.0228(4) 0.0288(4) 0.0023(3) 0.0158(4) -0.0042(3)
I2 0.0273(4) 0.0206(4) 0.0285(4) 0.0014(3) 0.0165(3) -0.0002(3)
F1 0.020(4) 0.025(4) 0.025(4) 0.000(3) 0.007(3) 0.003(3)
F2 0.032(4) 0.030(4) 0.022(4) -0.003(3) 0.007(3) 0.001(3)
N1 0.022(6) 0.022(5) 0.029(6) 0.002(4) 0.006(5) -0.001(4)
N2 0.026(6) 0.019(5) 0.039(7) -0.005(5) 0.018(5) -0.002(4)
N3 0.024(6) 0.024(6) 0.031(6) -0.001(5) 0.015(5) 0.001(4)
N4 0.025(6) 0.024(5) 0.023(5) 0.001(4) 0.011(5) -0.002(4)
C1 0.026(7) 0.023(6) 0.030(7) 0.002(5) 0.013(6) -0.001(5)
C2 0.037(8) 0.026(7) 0.042(9) -0.001(6) 0.017(7) 0.002(6)
C3 0.043(9) 0.018(6) 0.035(8) 0.000(6) 0.019(7) 0.007(6)
C4 0.043(9) 0.016(6) 0.040(8) 0.005(6) 0.015(7) 0.004(6)
C5 0.030(7) 0.029(7) 0.020(6) 0.000(5) 0.012(5) 0.004(5)
C6 0.021(7) 0.027(7) 0.034(7) -0.010(6) 0.008(6) -0.002(5)
C7 0.026(7) 0.054(10) 0.027(7) -0.004(7) 0.012(6) -0.010(7)
C8 0.035(8) 0.017(6) 0.068(11) -0.013(7) 0.036(8) -0.011(6)
C9 0.038(9) 0.026(7) 0.067(11) 0.003(7) 0.035(8) -0.005(6)
C10 0.030(7) 0.018(6) 0.036(8) 0.001(5) 0.016(6) 0.001(5)
C11 0.017(6) 0.034(7) 0.033(7) 0.002(6) 0.013(5) 0.000(5)
C12 0.023(7) 0.034(7) 0.022(6) -0.003(6) 0.002(5) -0.004(6)
C13 0.018(6) 0.034(7) 0.028(7) -0.012(6) 0.001(5) -0.004(5)
C14 0.029(7) 0.039(8) 0.023(6) 0.000(6) 0.011(6) 0.003(6)
C15 0.017(6) 0.028(7) 0.024(6) 0.002(5) 0.010(5) -0.001(5)
C16 0.022(6) 0.017(6) 0.034(7) -0.001(5) 0.014(6) -0.001(5)
C17 0.043(8) 0.023(6) 0.025(7) -0.001(5) 0.022(6) -0.001(6)
C18 0.024(7) 0.030(7) 0.021(6) 0.001(5) 0.010(5) 0.004(5)
C19 0.016(6) 0.023(6) 0.035(7) 0.005(5) 0.008(5) -0.001(5)
C20 0.025(7) 0.012(5) 0.036(7) 0.001(5) 0.013(6) 0.001(5)
N5 0.058(10) 0.037(7) 0.069(10) -0.005(7) 0.048(9) -0.007(7)
C21 0.044(10) 0.036(8) 0.058(11) 0.009(8) 0.028(8) 0.000(7)
C22 0.041(9) 0.035(8) 0.044(9) 0.012(7) 0.021(7) 0.014(7)
C23 0.054(10) 0.042(9) 0.058(11) 0.004(8) 0.045(9) 0.012(8)
C24 0.044(10) 0.043(9) 0.076(14) -0.003(9) 0.039(10) -0.007(8)
C25 0.069(13) 0.038(9) 0.097(16) -0.011(10) 0.069(13) -0.008(9)
N6 0.055(10) 0.047(9) 0.057(10) 0.010(7) 0.023(8) -0.001(7)
C26 0.031(9) 0.072(13) 0.036(9) 0.030(9) 0.006(7) 0.008(8)
C27 0.035(9) 0.085(14) 0.033(8) -0.005(8) 0.028(7) -0.015(8)
C28 0.044(9) 0.029(8) 0.063(11) -0.006(7) 0.032(8) -0.008(7)
C29 0.034(8) 0.044(9) 0.047(9) 0.020(7) 0.024(8) 0.005(7)
C30 0.040(9) 0.058(11) 0.025(7) -0.004(7) 0.019(7) -0.008(8)

loop_
_atom_type_symbol
_atom_type_description
_atom_type_scat_dispersion_real
_atom_type_scat_dispersion_imag
_atom_type_scat_source
C C 0.0033 0.0016 'International Tables Vol C Tables 4.2.6.8 and 6.1.1.4'
H H 0.0000 0.0000 'International Tables Vol C Tables 4.2.6.8 and 6.1.1.4'
N N 0.0061 0.0033 'International Tables Vol C Tables 4.2.6.8 and 6.1.1.4'
F F 0.0171 0.0103 'International Tables Vol C Tables 4.2.6.8 and 6.1.1.4'
I I -0.4742 1.8119 'International Tables Vol C Tables 4.2.6.8 and 6.1.1.4'
U U -9.6767 9.6646 'International Tables Vol C Tables 4.2.6.8 and 6.1.1.4'

loop_
_geom_angle_atom_site_label_1
_geom_angle_atom_site_label_2
_geom_angle_atom_site_label_3
_geom_angle
F2 U1 F1 148.6(3)
F2 U1 N2 77.6(4)
F1 U1 N2 76.9(3)
F2 U1 N1 77.2(3)
F1 U1 N1 75.7(3)
N2 U1 N1 65.2(3)
F2 U1 N3 70.4(3)
F1 U1 N3 140.9(3)
N2 U1 N3 135.1(3)
N1 U1 N3 132.6(3)
F2 U1 N4 140.7(3)
F1 U1 N4 70.6(3)
N2 U1 N4 132.9(3)
N1 U1 N4 133.5(3)
N3 U1 N4 70.3(3)
F2 U1 I1 94.7(2)
F1 U1 I1 91.2(2)
N2 U1 I1 136.1(2)
N1 U1 I1 71.0(2)
N3 U1 I1 78.2(2)
N4 U1 I1 78.4(2)
F2 U1 I2 95.5(2)
F1 U1 I2 93.7(2)
N2 U1 I2 72.1(2)
N1 U1 I2 137.3(2)
N3 U1 I2 80.4(2)
N4 U1 I2 76.9(2)
I1 U1 I2 151.57(3)
C1 N1 C5 118.0(11)
C1 N1 U1 121.7(9)
C5 N1 U1 120.2(9)
C6 N2 C10 117.3(12)
C6 N2 U1 120.5(9)
C10 N2 U1 121.3(9)
C11 N3 C15 116.5(12)
C11 N3 U1 117.4(9)
C15 N3 U1 126.1(9)
C16 N4 C20 115.2(11)
C16 N4 U1 126.4(8)
C20 N4 U1 118.4(8)
N1 C1 C2 123.3(13)
N1 C1 H1 118.3
C2 C1 H1 118.3
C1 C2 C3 117.2(14)
C1 C2 H2 121.4
C3 C2 H2 121.4
C4 C3 C2 120.4(13)
C4 C3 H3 119.8
C2 C3 H3 119.8
C3 C4 C5 119.0(14)
C3 C4 H4 120.5
C5 C4 H4 120.5
N1 C5 C4 122.0(13)
N1 C5 H5 119.0
C4 C5 H5 119.0
N2 C6 C7 122.2(13)
N2 C6 H6 118.9
C7 C6 H6 118.9
C8 C7 C6 119.8(14)
C8 C7 H7 120.1
C6 C7 H7 120.1
C7 C8 C9 118.2(14)
C7 C8 H8 120.9
C9 C8 H8 120.9
C10 C9 C8 119.7(15)
C10 C9 H9 120.1
C8 C9 H9 120.1
N2 C10 C9 122.7(14)
N2 C10 H10 118.6
C9 C10 H10 118.6
N3 C11 C12 123.5(12)
N3 C11 H11 118.2
C12 C11 H11 118.2
C11 C12 C13 118.8(13)
C11 C12 H12 120.6
C13 C12 H12 120.6
C14 C13 C12 118.3(13)
C14 C13 H13 120.8
C12 C13 H13 120.8
C13 C14 C15 118.9(13)
C13 C14 H14 120.5
C15 C14 H14 120.5
N3 C15 C14 123.9(13)
N3 C15 H15 118.1
C14 C15 H15 118.1
N4 C16 C17 125.4(13)
N4 C16 H16 117.3
C17 C16 H16 117.3
C16 C17 C18 116.9(12)
C16 C17 H17 121.6
C18 C17 H17 121.6
C19 C18 C17 119.9(12)
C19 C18 H18 120.0
C17 C18 H18 120.0
C20 C19 C18 118.0(12)
C20 C19 H19 121.0
C18 C19 H19 121.0
N4 C20 C19 124.5(12)
N4 C20 H20 117.7
C19 C20 H20 117.7
C25 N5 C21 116.2(14)
C22 C21 N5 123.3(15)
C22 C21 H21 118.4
N5 C21 H21 118.4
C21 C22 C23 118.9(14)
C21 C22 H22 120.6
C23 C22 H22 120.6
C24 C23 C22 119.3(14)
C24 C23 H23 120.3
C22 C23 H23 120.3
C23 C24 C25 117.4(16)
C23 C24 H24 121.3
C25 C24 H24 121.3
N5 C25 C24 124.8(16)
N5 C25 H25 117.6
C24 C25 H25 117.6
C26 N6 C30 116.4(16)
N6 C26 C27 121.4(15)
N6 C26 H26 119.3
C27 C26 H26 119.3
C26 C27 C28 121.7(16)
C26 C27 H27 119.2
C28 C27 H27 119.2
C27 C28 C29 117.4(15)
C27 C28 H28 121.3
C29 C28 H28 121.3
C30 C29 C28 118.8(15)
C30 C29 H29 120.6
C28 C29 H29 120.6
C29 C30 N6 124.2(15)
C29 C30 H30 117.9
N6 C30 H30 117.9

loop_
_geom_bond_atom_site_label_1
_geom_bond_atom_site_label_2
_geom_bond_distance
U1 F2 2.073(8)
U1 F1 2.095(7)
U1 N2 2.620(11)
U1 N1 2.640(11)
U1 N3 2.707(11)
U1 N4 2.720(11)
U1 I1 3.1346(10)
U1 I2 3.1475(11)
N1 C1 1.350(17)
N1 C5 1.352(17)
N2 C6 1.337(18)
N2 C10 1.351(18)
N3 C11 1.338(17)
N3 C15 1.347(16)
N4 C16 1.342(16)
N4 C20 1.349(16)
C1 C2 1.370(19)
C1 H1 0.9500
C2 C3 1.41(2)
C2 H2 0.9500
C3 C4 1.35(2)
C3 H3 0.9500
C4 C5 1.384(19)
C4 H4 0.9500
C5 H5 0.9500
C6 C7 1.40(2)
C6 H6 0.9500
C7 C8 1.36(2)
C7 H7 0.9500
C8 C9 1.38(2)
C8 H8 0.9500
C9 C10 1.37(2)
C9 H9 0.9500
C10 H10 0.9500
C11 C12 1.378(19)
C11 H11 0.9500
C12 C13 1.40(2)
C12 H12 0.9500
C13 C14 1.374(19)
C13 H13 0.9500
C14 C15 1.374(19)
C14 H14 0.9500
C15 H15 0.9500
C16 C17 1.374(18)
C16 H16 0.9500
C17 C18 1.386(19)
C17 H17 0.9500
C18 C19 1.380(19)
C18 H18 0.9500
C19 C20 1.368(17)
C19 H19 0.9500
C20 H20 0.9500
N5 C25 1.31(2)
N5 C21 1.36(2)
C21 C22 1.34(2)
C21 H21 0.9500
C22 C23 1.38(2)
C22 H22 0.9500
C23 C24 1.37(2)
C23 H23 0.9500
C24 C25 1.37(2)
C24 H24 0.9500
C25 H25 0.9500
N6 C26 1.34(2)
N6 C30 1.37(2)
C26 C27 1.36(3)
C26 H26 0.9500
C27 C28 1.36(2)
C27 H27 0.9500
C28 C29 1.40(2)
C28 H28 0.9500
C29 C30 1.32(2)
C29 H29 0.9500
C30 H30 0.9500

loop_
_geom_hbond_atom_site_label_D
_geom_hbond_atom_site_label_H
_geom_hbond_atom_site_label_A
_geom_hbond_distance_DH
_geom_hbond_distance_HA
_geom_hbond_distance_DA
_geom_hbond_angle_DHA
_geom_hbond_site_symmetry_A
C1 H1 F1 0.95 2.37 2.972(15) 121.2 .
C6 H6 F1 0.95 2.52 3.005(16) 112.0 .
C20 H20 F1 0.95 2.50 2.953(15) 109.2 .
C26 H26 F1 0.95 2.33 3.237(17) 160.3 .
C5 H5 F2 0.95 2.49 3.024(16) 115.5 .
C10 H10 F2 0.95 2.43 3.021(17) 120.1 .
C11 H11 F2 0.95 2.64 3.014(16) 103.9 .
C15 H15 I1 0.95 3.04 3.636(13) 122.6 .
C16 H16 I2 0.95 3.17 3.665(13) 114.0 .
C7 H7 I1 0.95 3.24 4.140(15) 159.0 1_554
C9 H9 I1 0.95 3.26 4.086(17) 147.2 1_655
C22 H22 I1 0.95 3.28 4.078(15) 142.5 4_666
C24 H24 I1 0.95 3.27 3.935(17) 128.7 1_655
C5 H5 N5 0.95 2.96 3.73(2) 138.5 .
C11 H11 I2 0.95 3.30 3.765(14) 112.1 .
C20 H20 I1 0.95 3.41 3.796(13) 107.1 .

loop_
_geom_torsion_atom_site_label_1
_geom_torsion_atom_site_label_2
_geom_torsion_atom_site_label_3
_geom_torsion_atom_site_label_4
_geom_torsion
C5 N1 C1 C2 -1(2)
U1 N1 C1 C2 174.3(11)
N1 C1 C2 C3 -1(2)
C1 C2 C3 C4 1(2)
C2 C3 C4 C5 1(2)
C1 N1 C5 C4 3(2)
U1 N1 C5 C4 -172.7(11)
C3 C4 C5 N1 -2(2)
C10 N2 C6 C7 3(2)
U1 N2 C6 C7 -166.5(11)
N2 C6 C7 C8 -1(2)
C6 C7 C8 C9 0(2)
C7 C8 C9 C10 0(2)
C6 N2 C10 C9 -3.7(19)
U1 N2 C10 C9 165.7(10)
C8 C9 C10 N2 2(2)
C15 N3 C11 C12 1(2)
U1 N3 C11 C12 178.8(11)
N3 C11 C12 C13 -2(2)
C11 C12 C13 C14 2(2)
C12 C13 C14 C15 -3(2)
C11 N3 C15 C14 -1(2)
U1 N3 C15 C14 -179.0(10)
C13 C14 C15 N3 2(2)
C20 N4 C16 C17 -1(2)
U1 N4 C16 C17 177.0(10)
N4 C16 C17 C18 2(2)
C16 C17 C18 C19 -1.1(19)
C17 C18 C19 C20 0(2)
C16 N4 C20 C19 -1(2)
U1 N4 C20 C19 -178.6(11)
C18 C19 C20 N4 1(2)
C25 N5 C21 C22 -3(3)
N5 C21 C22 C23 0(3)
C21 C22 C23 C24 3(3)
C22 C23 C24 C25 -2(3)
C21 N5 C25 C24 4(3)
C23 C24 C25 N5 -1(3)
C30 N6 C26 C27 0(3)
N6 C26 C27 C28 -2(3)
C26 C27 C28 C29 1(2)
C27 C28 C29 C30 2(2)
C28 C29 C30 N6 -3(3)
C26 N6 C30 C29 2(3)
